data_7132885
loop_
_publ_author_name
'Li, Hongye'
'Zhou, Yuqiao'
'Tan, Zheng'
'Wang, Xiangyu'
'Zhang, Yuxin'
'Wang, Fei'
'Feng, Xiaoming'
'Liu, Xiaohua'

_publ_section_title
;
 Enantioselective sulfonylation to construct 3-sulfonylated oxindoles.
;
_journal_issue 32
_journal_name_full 'Chemical communications (Cambridge, England)'
_journal_page_first 4354
_journal_page_last 4357
_journal_paper_doi 10.1039/d4cc00802b
_journal_volume 60
_journal_year 2024
_chemical_absolute_configuration ad
_chemical_formula_moiety 'C21 H23 N O3 S'
_chemical_formula_sum 'C21 H23 N O3 S'
_chemical_formula_weight 369.46
_space_group_crystal_system monoclinic
_space_group_IT_number 4
_space_group_name_Hall 'P 2yb'
_space_group_name_H-M_alt 'P 1 21 1'
_atom_sites_solution_hydrogens mixed
_atom_sites_solution_primary dual
_atom_sites_solution_secondary difmap
_audit_creation_method SHELXL-2019/1
_audit_update_record
;
2023-07-26 deposited with the CCDC.	2024-03-22 downloaded from the CCDC.
;
_cell_angle_alpha 90
_cell_angle_beta 113.0000(10)
_cell_angle_gamma 90
_cell_formula_units_Z 2
_cell_length_a 10.5669(3)
_cell_length_b 8.0829(2)
_cell_length_c 11.7127(3)
_cell_measurement_reflns_used 9871
_cell_measurement_temperature 173(2)
_cell_measurement_theta_max 68.26
_cell_measurement_theta_min 4.10
_cell_volume 920.87(4)
_computing_cell_refinement 'Bruker SAINT'
_computing_data_collection 'Bruker APEX3'
_computing_data_reduction 'Bruker SAINT'
_computing_molecular_graphics 'Bruker SHELXTL'
_computing_publication_material 'Bruker SHELXTL'
_computing_structure_refinement 'SHELXL-2019/1 (Sheldrick, 2019)'
_computing_structure_solution 'SHELXT (Sheldrick 2008)'
_diffrn_ambient_temperature 173(2)
_diffrn_measured_fraction_theta_full 0.998
_diffrn_measured_fraction_theta_max 0.998
_diffrn_measurement_device_type 'Bruker D8 Venture Photon II'
_diffrn_measurement_method '\f and \w scans'
_diffrn_radiation_type CuK\a
_diffrn_radiation_wavelength 1.54178
_diffrn_reflns_av_R_equivalents 0.0378
_diffrn_reflns_av_unetI/netI 0.0331
_diffrn_reflns_Laue_measured_fraction_full 0.998
_diffrn_reflns_Laue_measured_fraction_max 0.998
_diffrn_reflns_limit_h_max 12
_diffrn_reflns_limit_h_min -12
_diffrn_reflns_limit_k_max 9
_diffrn_reflns_limit_k_min -8
_diffrn_reflns_limit_l_max 14
_diffrn_reflns_limit_l_min -14
_diffrn_reflns_number 14671
_diffrn_reflns_point_group_measured_fraction_full 0.972
_diffrn_reflns_point_group_measured_fraction_max 0.972
_diffrn_reflns_theta_full 67.679
_diffrn_reflns_theta_max 68.254
_diffrn_reflns_theta_min 4.100
_exptl_absorpt_coefficient_mu 1.728
_exptl_absorpt_correction_T_max 0.9619
_exptl_absorpt_correction_T_min 0.7054
_exptl_absorpt_correction_type numerical
_exptl_absorpt_process_details 'SADABS (Krause et al., 2015)'
_exptl_crystal_colour colourless
_exptl_crystal_density_diffrn 1.332
_exptl_crystal_description block
_exptl_crystal_F_000 392
_exptl_crystal_recrystallization_method 'Re-crystallisation from solvent: CDCl3, PE'
_exptl_crystal_size_max 0.357
_exptl_crystal_size_mid 0.133
_exptl_crystal_size_min 0.072
_refine_diff_density_max 0.427
_refine_diff_density_min -0.233
_refine_diff_density_rms 0.035
_refine_ls_abs_structure_details
; 
 Flack x determined using 1406 quotients [(I+)-(I-)]/[(I+)+(I-)] 
 (Parsons, Flack and Wagner, Acta Cryst. B69 (2013) 249-259). 
;
_refine_ls_abs_structure_Flack 0.048(6)
_refine_ls_extinction_method none
_refine_ls_goodness_of_fit_ref 1.065
_refine_ls_hydrogen_treatment mixed
_refine_ls_matrix_type full
_refine_ls_number_parameters 239
_refine_ls_number_reflns 3277
_refine_ls_number_restraints 2
_refine_ls_restrained_S_all 1.065
_refine_ls_R_factor_all 0.0261
_refine_ls_R_factor_gt 0.0257
_refine_ls_shift/su_max 0.001
_refine_ls_shift/su_mean 0.000
_refine_ls_structure_factor_coef Fsqd
_refine_ls_weighting_details 'w=1/[\s^2^(Fo^2^)+(0.0298P)^2^+0.1718P] where P=(Fo^2^+2Fc^2^)/3'
_refine_ls_weighting_scheme calc
_refine_ls_wR_factor_gt 0.0633
_refine_ls_wR_factor_ref 0.0636
_reflns_Friedel_coverage 0.809
_reflns_Friedel_fraction_full 0.942
_reflns_Friedel_fraction_max 0.942
_reflns_number_gt 3233
_reflns_number_total 3277
_reflns_threshold_expression 'I > 2\s(I)'
_cod_data_source_file d4cc00802b2.cif
_cod_data_source_block lzj037
_cod_depositor_comments 'Adding full bibliography for 7132885.cif.'
_cod_original_sg_symbol_H-M 'P 21'
_cod_database_code 7132885
_shelx_shelxl_version_number 2019/1
_shelx_space_group_comment
; 
The symmetry employed for this shelxl refinement is uniquely defined 
by the following loop, which should always be used as a source of 
symmetry information in preference to the above space-group names. 
They are only intended as comments. 
;
_shelx_estimated_absorpt_t_min 0.577
_shelx_estimated_absorpt_t_max 0.886

loop_
_space_group_symop_operation_xyz
'x, y, z'
'-x, y+1/2, -z'

loop_
_atom_site_label
_atom_site_type_symbol
_atom_site_fract_x
_atom_site_fract_y
_atom_site_fract_z
_atom_site_U_iso_or_equiv
_atom_site_adp_type
_atom_site_occupancy
_atom_site_site_symmetry_order
_atom_site_calc_flag
_atom_site_refinement_flags_posn
_atom_site_refinement_flags_adp
_atom_site_refinement_flags_occupancy
_atom_site_disorder_assembly
_atom_site_disorder_group
S S 0.68029(4) 0.63723(6) 0.76519(4) 0.01714(12) Uani 1 1 d . . . . .
O1 O 0.46093(15) 0.6377(3) 0.47498(13) 0.0295(3) Uani 1 1 d . . . . .
O2 O 0.72637(16) 0.7299(2) 0.68291(15) 0.0262(4) Uani 1 1 d . . . . .
O3 O 0.72069(16) 0.6969(2) 0.89023(15) 0.0262(4) Uani 1 1 d . . . . .
N N 0.37778(19) 0.4263(2) 0.55746(17) 0.0215(4) Uani 1 1 d D . . . .
H1N H 0.354(3) 0.360(4) 0.493(2) 0.038(8) Uiso 1 1 d D . . . .
C1 C 0.4430(2) 0.5712(3) 0.5609(2) 0.0194(4) Uani 1 1 d . . . . .
C2 C 0.49124(17) 0.6382(3) 0.69538(16) 0.0164(4) Uani 1 1 d . . . . .
C3 C 0.4349(2) 0.5130(3) 0.75727(19) 0.0171(4) Uani 1 1 d . . . . .
C4 C 0.4358(2) 0.5072(3) 0.87560(19) 0.0208(4) Uani 1 1 d . . . . .
H4 H 0.478066 0.592778 0.933646 0.025 Uiso 1 1 calc R U . . .
C5 C 0.3736(2) 0.3738(3) 0.9079(2) 0.0256(5) Uani 1 1 d . . . . .
H5 H 0.372298 0.368220 0.988503 0.031 Uiso 1 1 calc R U . . .
C6 C 0.3133(2) 0.2488(3) 0.8228(2) 0.0286(5) Uani 1 1 d . . . . .
H6 H 0.273336 0.157170 0.847155 0.034 Uiso 1 1 calc R U . . .
C7 C 0.3096(2) 0.2536(3) 0.7024(2) 0.0270(5) Uani 1 1 d . . . . .
H7 H 0.267156 0.168386 0.644150 0.032 Uiso 1 1 calc R U . . .
C8 C 0.3708(2) 0.3885(3) 0.67198(19) 0.0192(4) Uani 1 1 d . . . . .
C11 C 0.7369(2) 0.4246(3) 0.7704(2) 0.0201(4) Uani 1 1 d . . . . .
H11 H 0.676993 0.367962 0.691937 0.024 Uiso 1 1 calc R U . . .
C12 C 0.8848(2) 0.4274(3) 0.7771(2) 0.0273(5) Uani 1 1 d . . . . .
H12A H 0.887294 0.484743 0.703337 0.033 Uiso 1 1 calc R U . . .
H12B H 0.944353 0.489123 0.851851 0.033 Uiso 1 1 calc R U . . .
C13 C 0.9385(3) 0.2512(4) 0.7825(3) 0.0424(7) Uani 1 1 d . . . . .
H13A H 0.883306 0.193078 0.704383 0.051 Uiso 1 1 calc R U . . .
H13B H 1.034952 0.254823 0.789630 0.051 Uiso 1 1 calc R U . . .
C14 C 0.9316(3) 0.1550(4) 0.8916(2) 0.0419(7) Uani 1 1 d . . . . .
H14A H 0.963117 0.040043 0.889866 0.050 Uiso 1 1 calc R U . . .
H14B H 0.993378 0.206786 0.970260 0.050 Uiso 1 1 calc R U . . .
C15 C 0.7861(3) 0.1535(4) 0.8856(3) 0.0390(6) Uani 1 1 d . . . . .
H15A H 0.784241 0.095532 0.959383 0.047 Uiso 1 1 calc R U . . .
H15B H 0.726485 0.091636 0.811016 0.047 Uiso 1 1 calc R U . . .
C16 C 0.7298(3) 0.3288(3) 0.8807(3) 0.0320(5) Uani 1 1 d . . . . .
H16A H 0.784021 0.387611 0.958745 0.038 Uiso 1 1 calc R U . . .
H16B H 0.633190 0.323264 0.872998 0.038 Uiso 1 1 calc R U . . .
C21 C 0.4452(2) 0.8193(3) 0.7010(2) 0.0195(4) Uani 1 1 d . . . . .
H21A H 0.495831 0.864468 0.785204 0.023 Uiso 1 1 calc R U . . .
H21B H 0.467635 0.887988 0.641452 0.023 Uiso 1 1 calc R U . . .
C22 C 0.2926(2) 0.8277(3) 0.6701(2) 0.0202(4) Uani 1 1 d . . . . .
C23 C 0.2413(3) 0.8236(3) 0.7633(2) 0.0273(5) Uani 1 1 d . . . . .
H23 H 0.303230 0.816779 0.847666 0.033 Uiso 1 1 calc R U . . .
C24 C 0.1007(3) 0.8292(4) 0.7340(3) 0.0370(6) Uani 1 1 d . . . . .
H24 H 0.067103 0.825272 0.798290 0.044 Uiso 1 1 calc R U . . .
C25 C 0.0099(3) 0.8405(4) 0.6122(3) 0.0445(7) Uani 1 1 d . . . . .
H25 H -0.086324 0.843979 0.592112 0.053 Uiso 1 1 calc R U . . .
C26 C 0.0597(3) 0.8467(5) 0.5192(3) 0.0458(7) Uani 1 1 d . . . . .
H26 H -0.002515 0.855823 0.435048 0.055 Uiso 1 1 calc R U . . .
C27 C 0.1994(2) 0.8397(4) 0.5482(2) 0.0306(5) Uani 1 1 d . . . . .
H27 H 0.232230 0.843182 0.483429 0.037 Uiso 1 1 calc R U . . .

loop_
_atom_site_aniso_label
_atom_site_aniso_U_11
_atom_site_aniso_U_22
_atom_site_aniso_U_33
_atom_site_aniso_U_23
_atom_site_aniso_U_13
_atom_site_aniso_U_12
S 0.0163(2) 0.0160(2) 0.0195(2) -0.0007(2) 0.00736(17) -0.00106(19)
O1 0.0377(8) 0.0332(8) 0.0195(7) 0.0006(8) 0.0133(6) -0.0050(9)
O2 0.0230(7) 0.0252(9) 0.0335(9) 0.0075(7) 0.0143(7) -0.0023(6)
O3 0.0221(7) 0.0289(9) 0.0235(8) -0.0081(6) 0.0044(6) 0.0000(6)
N 0.0237(9) 0.0189(9) 0.0200(9) -0.0051(7) 0.0066(7) -0.0020(7)
C1 0.0196(10) 0.0198(10) 0.0188(10) -0.0019(8) 0.0073(8) 0.0009(8)
C2 0.0165(8) 0.0152(9) 0.0176(9) -0.0009(9) 0.0070(7) -0.0001(9)
C3 0.0149(9) 0.0144(10) 0.0222(10) 0.0026(8) 0.0076(8) 0.0024(7)
C4 0.0224(10) 0.0202(10) 0.0212(10) 0.0023(8) 0.0099(9) 0.0028(8)
C5 0.0246(11) 0.0267(12) 0.0292(11) 0.0105(9) 0.0145(9) 0.0058(9)
C6 0.0258(11) 0.0218(12) 0.0400(14) 0.0120(10) 0.0147(10) 0.0002(9)
C7 0.0251(11) 0.0164(11) 0.0355(12) -0.0008(9) 0.0075(9) -0.0038(8)
C8 0.0164(10) 0.0175(11) 0.0222(10) 0.0013(8) 0.0061(8) 0.0027(7)
C11 0.0178(10) 0.0181(11) 0.0224(10) -0.0001(8) 0.0057(8) 0.0033(8)
C12 0.0207(11) 0.0370(14) 0.0251(11) 0.0018(10) 0.0101(9) 0.0042(10)
C13 0.0413(15) 0.0503(18) 0.0430(16) 0.0140(13) 0.0244(13) 0.0265(13)
C14 0.0405(13) 0.0463(18) 0.0397(13) 0.0176(13) 0.0165(11) 0.0272(14)
C15 0.0389(13) 0.0283(14) 0.0494(15) 0.0170(13) 0.0167(11) 0.0122(12)
C16 0.0309(12) 0.0301(13) 0.0413(14) 0.0159(11) 0.0206(11) 0.0119(10)
C21 0.0218(11) 0.0133(10) 0.0226(10) -0.0008(8) 0.0077(9) -0.0014(8)
C22 0.0235(11) 0.0118(10) 0.0262(11) 0.0001(8) 0.0106(9) 0.0023(8)
C23 0.0326(12) 0.0248(12) 0.0273(11) 0.0002(9) 0.0150(10) 0.0061(9)
C24 0.0388(14) 0.0374(15) 0.0462(15) 0.0005(12) 0.0290(12) 0.0065(11)
C25 0.0235(13) 0.0570(19) 0.0551(18) -0.0061(14) 0.0176(12) 0.0014(12)
C26 0.0259(13) 0.072(2) 0.0345(14) -0.0061(14) 0.0061(11) 0.0036(13)
C27 0.0251(12) 0.0421(15) 0.0249(12) -0.0015(10) 0.0100(10) 0.0020(10)

loop_
_atom_type_symbol
_atom_type_description
_atom_type_scat_dispersion_real
_atom_type_scat_dispersion_imag
_atom_type_scat_source
C C 0.0181 0.0091 'International Tables Vol C Tables 4.2.6.8 and 6.1.1.4'
H H 0.0000 0.0000 'International Tables Vol C Tables 4.2.6.8 and 6.1.1.4'
N N 0.0311 0.0180 'International Tables Vol C Tables 4.2.6.8 and 6.1.1.4'
O O 0.0492 0.0322 'International Tables Vol C Tables 4.2.6.8 and 6.1.1.4'
S S 0.3331 0.5567 'International Tables Vol C Tables 4.2.6.8 and 6.1.1.4'

loop_
_geom_angle_atom_site_label_1
_geom_angle_atom_site_label_2
_geom_angle_atom_site_label_3
_geom_angle
_geom_angle_site_symmetry_1
_geom_angle_site_symmetry_3
_geom_angle_publ_flag
O3 S O2 117.45(10) . . ?
O3 S C11 108.73(10) . . ?
O2 S C11 108.69(10) . . ?
O3 S C2 106.84(9) . . ?
O2 S C2 106.93(9) . . ?
C11 S C2 107.82(11) . . ?
C1 N C8 112.10(18) . . ?
O1 C1 N 126.8(2) . . ?
O1 C1 C2 126.1(2) . . ?
N C1 C2 107.09(18) . . ?
C3 C2 C1 102.74(18) . . ?
C3 C2 C21 115.25(16) . . ?
C1 C2 C21 112.84(17) . . ?
C3 C2 S 110.49(14) . . ?
C1 C2 S 108.59(12) . . ?
C21 C2 S 106.83(15) . . ?
C4 C3 C8 120.4(2) . . ?
C4 C3 C2 131.3(2) . . ?
C8 C3 C2 108.36(18) . . ?
C3 C4 C5 118.7(2) . . ?
C6 C5 C4 120.1(2) . . ?
C5 C6 C7 122.0(2) . . ?
C8 C7 C6 116.8(2) . . ?
C7 C8 C3 122.0(2) . . ?
C7 C8 N 128.4(2) . . ?
C3 C8 N 109.61(19) . . ?
C12 C11 C16 110.40(18) . . ?
C12 C11 S 107.69(16) . . ?
C16 C11 S 112.50(16) . . ?
C13 C12 C11 110.1(2) . . ?
C14 C13 C12 111.9(2) . . ?
C15 C14 C13 110.3(2) . . ?
C14 C15 C16 111.6(3) . . ?
C15 C16 C11 110.7(2) . . ?
C22 C21 C2 110.83(17) . . ?
C27 C22 C23 118.1(2) . . ?
C27 C22 C21 120.9(2) . . ?
C23 C22 C21 121.1(2) . . ?
C24 C23 C22 120.7(2) . . ?
C25 C24 C23 120.2(2) . . ?
C24 C25 C26 119.5(3) . . ?
C27 C26 C25 120.3(3) . . ?
C26 C27 C22 121.2(2) . . ?

loop_
_geom_bond_atom_site_label_1
_geom_bond_atom_site_label_2
_geom_bond_distance
_geom_bond_site_symmetry_2
_geom_bond_publ_flag
S O3 1.4392(16) . ?
S O2 1.4470(16) . ?
S C11 1.813(2) . ?
S C2 1.8393(17) . ?
O1 C1 1.219(3) . ?
N C1 1.352(3) . ?
N C8 1.405(3) . ?
C1 C2 1.552(3) . ?
C2 C3 1.498(3) . ?
C2 C21 1.552(3) . ?
C3 C4 1.383(3) . ?
C3 C8 1.393(3) . ?
C4 C5 1.391(3) . ?
C5 C6 1.387(4) . ?
C6 C7 1.396(3) . ?
C7 C8 1.383(3) . ?
C11 C12 1.533(3) . ?
C11 C16 1.534(3) . ?
C12 C13 1.526(4) . ?
C13 C14 1.522(4) . ?
C14 C15 1.511(4) . ?
C15 C16 1.529(4) . ?
C21 C22 1.510(3) . ?
C22 C27 1.385(3) . ?
C22 C23 1.396(3) . ?
C23 C24 1.389(4) . ?
C24 C25 1.377(4) . ?
C25 C26 1.383(4) . ?
C26 C27 1.381(4) . ?

loop_
_geom_torsion_atom_site_label_1
_geom_torsion_atom_site_label_2
_geom_torsion_atom_site_label_3
_geom_torsion_atom_site_label_4
_geom_torsion
_geom_torsion_site_symmetry_1
_geom_torsion_site_symmetry_2
_geom_torsion_site_symmetry_3
_geom_torsion_site_symmetry_4
_geom_torsion_publ_flag
C8 N C1 O1 -177.8(2) . . . . ?
C8 N C1 C2 2.2(2) . . . . ?
O1 C1 C2 C3 176.9(2) . . . . ?
N C1 C2 C3 -3.1(2) . . . . ?
O1 C1 C2 C21 52.2(3) . . . . ?
N C1 C2 C21 -127.79(18) . . . . ?
O1 C1 C2 S -66.0(3) . . . . ?
N C1 C2 S 113.98(16) . . . . ?
O3 S C2 C3 -66.93(17) . . . . ?
O2 S C2 C3 166.51(15) . . . . ?
C11 S C2 C3 49.78(17) . . . . ?
O3 S C2 C1 -178.89(16) . . . . ?
O2 S C2 C1 54.55(18) . . . . ?
C11 S C2 C1 -62.17(17) . . . . ?
O3 S C2 C21 59.13(15) . . . . ?
O2 S C2 C21 -67.42(15) . . . . ?
C11 S C2 C21 175.85(13) . . . . ?
C1 C2 C3 C4 -175.8(2) . . . . ?
C21 C2 C3 C4 -52.6(3) . . . . ?
S C2 C3 C4 68.6(3) . . . . ?
C1 C2 C3 C8 2.9(2) . . . . ?
C21 C2 C3 C8 126.00(19) . . . . ?
S C2 C3 C8 -112.80(16) . . . . ?
C8 C3 C4 C5 1.0(3) . . . . ?
C2 C3 C4 C5 179.52(19) . . . . ?
C3 C4 C5 C6 0.6(3) . . . . ?
C4 C5 C6 C7 -1.6(3) . . . . ?
C5 C6 C7 C8 0.8(3) . . . . ?
C6 C7 C8 C3 0.8(3) . . . . ?
C6 C7 C8 N -177.8(2) . . . . ?
C4 C3 C8 C7 -1.8(3) . . . . ?
C2 C3 C8 C7 179.39(19) . . . . ?
C4 C3 C8 N 177.04(19) . . . . ?
C2 C3 C8 N -1.8(2) . . . . ?
C1 N C8 C7 178.4(2) . . . . ?
C1 N C8 C3 -0.3(2) . . . . ?
O3 S C11 C12 -87.06(15) . . . . ?
O2 S C11 C12 41.87(16) . . . . ?
C2 S C11 C12 157.45(13) . . . . ?
O3 S C11 C16 34.81(19) . . . . ?
O2 S C11 C16 163.75(16) . . . . ?
C2 S C11 C16 -80.67(17) . . . . ?
C16 C11 C12 C13 56.5(3) . . . . ?
S C11 C12 C13 179.68(17) . . . . ?
C11 C12 C13 C14 -57.1(3) . . . . ?
C12 C13 C14 C15 56.7(4) . . . . ?
C13 C14 C15 C16 -56.1(3) . . . . ?
C14 C15 C16 C11 56.6(3) . . . . ?
C12 C11 C16 C15 -56.4(3) . . . . ?
S C11 C16 C15 -176.76(17) . . . . ?
C3 C2 C21 C22 -45.3(2) . . . . ?
C1 C2 C21 C22 72.3(2) . . . . ?
S C2 C21 C22 -168.47(14) . . . . ?
C2 C21 C22 C27 -86.3(3) . . . . ?
C2 C21 C22 C23 93.6(2) . . . . ?
C27 C22 C23 C24 0.8(4) . . . . ?
C21 C22 C23 C24 -179.2(2) . . . . ?
C22 C23 C24 C25 -0.6(4) . . . . ?
C23 C24 C25 C26 -0.2(5) . . . . ?
C24 C25 C26 C27 0.7(5) . . . . ?
C25 C26 C27 C22 -0.5(5) . . . . ?
C23 C22 C27 C26 -0.3(4) . . . . ?
C21 C22 C27 C26 179.7(3) . . . . ?
